data_7003580
loop_
_publ_author_name
'Robertson, Stuart D.'
'Chivers, Tristram'

_publ_section_title
;
 Synthesis, NMR characterisation and X-ray structures of mixed
 chalcogenido PNP ligands containing tellurium: crystal structures of
 SeiPr2PNP(H)iPr2 and [NaN(EPiPr2)2]\\infty (E = Se, Te)
;
_journal_issue 13
_journal_name_full 'Dalton Transactions'
_journal_page_first 1765
_journal_page_last 1772
_journal_paper_doi 10.1039/b717287g
_journal_year 2008
_chemical_formula_moiety 'C18 H44 Li N3 P2 Se1.10 Te0.90'
_chemical_formula_sum 'C18 H44 Li N3 P2 Se1.1 Te0.9'
_chemical_formula_weight 573.14
_chemical_name_systematic
;
?
;
_space_group_IT_number 14
_symmetry_cell_setting monoclinic
_symmetry_space_group_name_Hall '-P 2yn'
_symmetry_space_group_name_H-M 'P 1 21/n 1'
_atom_sites_solution_hydrogens geom
_atom_sites_solution_primary direct
_atom_sites_solution_secondary difmap
_audit_creation_method SHELXL-97
_cell_angle_alpha 90.00
_cell_angle_beta 104.451(1)
_cell_angle_gamma 90.00
_cell_formula_units_Z 4
_cell_length_a 9.9363(3)
_cell_length_b 14.4509(3)
_cell_length_c 19.5906(5)
_cell_measurement_reflns_used 25589
_cell_measurement_temperature 173(2)
_cell_measurement_theta_max 27.48
_cell_measurement_theta_min 0.41
_cell_volume 2723.99(12)
_computing_cell_refinement 'Nonius DENZO'
_computing_data_collection 'Nonius COLLECT'
_computing_data_reduction 'Nonius DENZO'
_computing_molecular_graphics 'Bruker SHELXTL'
_computing_publication_material 'Bruker SHELXTL'
_computing_structure_refinement 'SHELXL-97 (Sheldrick, 1997)'
_computing_structure_solution 'SHELXS-97 (Sheldrick, 1990)'
_diffrn_ambient_temperature 173(2)
_diffrn_measured_fraction_theta_full 0.999
_diffrn_measured_fraction_theta_max 0.999
_diffrn_measurement_device_type 'nonius Kappa CCD'
_diffrn_measurement_method 'phi\omega scans'
_diffrn_radiation_monochromator graphite
_diffrn_radiation_source 'fine-focus sealed tube'
_diffrn_radiation_type MoK\a
_diffrn_radiation_wavelength 0.71073
_diffrn_reflns_av_R_equivalents 0.0954
_diffrn_reflns_av_sigmaI/netI 0.0561
_diffrn_reflns_limit_h_max 11
_diffrn_reflns_limit_h_min -11
_diffrn_reflns_limit_k_max 17
_diffrn_reflns_limit_k_min -16
_diffrn_reflns_limit_l_max 23
_diffrn_reflns_limit_l_min -23
_diffrn_reflns_number 40390
_diffrn_reflns_theta_full 25.03
_diffrn_reflns_theta_max 25.03
_diffrn_reflns_theta_min 2.55
_exptl_absorpt_coefficient_mu 2.582
_exptl_absorpt_correction_T_max 0.904
_exptl_absorpt_correction_T_min 0.698
_exptl_absorpt_correction_type multi-scan
_exptl_absorpt_process_details
;
multi-scan from symmetry-related measurements
Sortav (Blessing 1995)
;
_exptl_crystal_colour yellow
_exptl_crystal_density_diffrn 1.398
_exptl_crystal_density_method 'not measured'
_exptl_crystal_description block
_exptl_crystal_F_000 1161
_exptl_crystal_size_max 0.12
_exptl_crystal_size_mid 0.08
_exptl_crystal_size_min 0.04
_refine_diff_density_max 0.488
_refine_diff_density_min -0.711
_refine_diff_density_rms 0.162
_refine_ls_extinction_method none
_refine_ls_goodness_of_fit_ref 1.053
_refine_ls_hydrogen_treatment constr
_refine_ls_matrix_type full
_refine_ls_number_parameters 248
_refine_ls_number_reflns 4803
_refine_ls_number_restraints 34
_refine_ls_restrained_S_all 1.069
_refine_ls_R_factor_all 0.0684
_refine_ls_R_factor_gt 0.0404
_refine_ls_shift/su_max 0.001
_refine_ls_shift/su_mean 0.000
_refine_ls_structure_factor_coef Fsqd
_refine_ls_weighting_details 'calc w=1/[\s^2^(Fo^2^)+(0.0208P)^2^+4.5261P] where P=(Fo^2^+2Fc^2^)/3'
_refine_ls_weighting_scheme calc
_refine_ls_wR_factor_gt 0.0684
_refine_ls_wR_factor_ref 0.0763
_reflns_number_gt 3617
_reflns_number_total 4803
_reflns_threshold_expression >2sigma(I)
_cod_data_source_file b717287g.txt
_cod_data_source_block 8Li
_cod_depositor_comments
;
The following automatic conversions were performed:
'_symmetry_cell_setting' value 'Monoclinic' changed to 'monoclinic'
according to '/home/saulius/struct/CIF-dictionaries/cif_core.dic'
dictionary named 'cif_core.dic' version 2.4.1 from 2010-06-29.

Automatic conversion script
Id: cif_fix_enum 1527 2010-12-29 10:47:43Z saulius 
;
_cod_original_sg_symbol_H-M 'P 21/n'
_cod_original_formula_sum 'C18 H44 Li N3 P2 Se1.10 Te0.90'
_cod_database_code 7003580

loop_
_symmetry_equiv_pos_as_xyz
'x, y, z'
'-x+1/2, y+1/2, -z+1/2'
'-x, -y, -z'
'x-1/2, -y-1/2, z-1/2'

loop_
_atom_site_label
_atom_site_type_symbol
_atom_site_fract_x
_atom_site_fract_y
_atom_site_fract_z
_atom_site_U_iso_or_equiv
_atom_site_adp_type
_atom_site_occupancy
_atom_site_symmetry_multiplicity
_atom_site_calc_flag
_atom_site_refinement_flags
_atom_site_disorder_assembly
_atom_site_disorder_group
Te1 Te 0.6069(3) 0.89415(13) -0.00612(15) 0.0305(2) Uani 0.70 1 d P A 1
Se1 Se 0.8969(6) 0.7466(4) 0.16829(15) 0.0310(3) Uani 0.80 1 d P A 1
Se1A Se 0.6164(12) 0.8787(5) -0.0034(6) 0.0305(2) Uani 0.30 1 d PD A 2
Te1A Te 0.9015(17) 0.7472(12) 0.1799(5) 0.0310(3) Uani 0.20 1 d PD A 2
P1 P 0.69490(11) 0.75178(7) -0.04113(5) 0.0245(2) Uani 1 1 d D . .
P2 P 0.95728(11) 0.71464(7) 0.07159(6) 0.0246(3) Uani 1 1 d D . .
N1 N 0.8459(3) 0.7153(2) -0.00227(17) 0.0259(8) Uani 1 1 d . A .
C10 C 0.6962(5) 0.7671(3) -0.1341(2) 0.0336(11) Uani 1 1 d . A .
H10A H 0.5999 0.7844 -0.1608 0.040 Uiso 1 1 calc R . .
C11 C 0.7932(5) 0.8446(4) -0.1436(2) 0.0499(13) Uani 1 1 d . . .
H11A H 0.7849 0.8544 -0.1940 0.075 Uiso 1 1 calc R A .
H11B H 0.8892 0.8277 -0.1202 0.075 Uiso 1 1 calc R . .
H11C H 0.7682 0.9017 -0.1227 0.075 Uiso 1 1 calc R . .
C12 C 0.7350(5) 0.6757(3) -0.1657(2) 0.0439(13) Uani 1 1 d . . .
H12A H 0.7258 0.6837 -0.2163 0.066 Uiso 1 1 calc R A .
H12B H 0.6727 0.6263 -0.1582 0.066 Uiso 1 1 calc R . .
H12C H 0.8312 0.6593 -0.1424 0.066 Uiso 1 1 calc R . .
C20 C 0.5696(4) 0.6583(3) -0.0406(2) 0.0350(11) Uani 1 1 d . A .
H20A H 0.6108 0.6003 -0.0546 0.042 Uiso 1 1 calc R . .
C21 C 0.4290(5) 0.6723(4) -0.0937(3) 0.0486(13) Uani 1 1 d . . .
H21A H 0.3664 0.6214 -0.0894 0.073 Uiso 1 1 calc R A .
H21B H 0.4423 0.6733 -0.1416 0.073 Uiso 1 1 calc R . .
H21C H 0.3883 0.7312 -0.0841 0.073 Uiso 1 1 calc R . .
C22 C 0.5503(5) 0.6424(3) 0.0336(2) 0.0439(12) Uani 1 1 d . . .
H22A H 0.4970 0.5855 0.0342 0.066 Uiso 1 1 calc R A .
H22B H 0.5000 0.6949 0.0471 0.066 Uiso 1 1 calc R . .
H22C H 0.6414 0.6367 0.0671 0.066 Uiso 1 1 calc R . .
C30 C 1.0295(5) 0.5973(3) 0.0814(2) 0.0355(11) Uani 1 1 d . A .
H30A H 1.0639 0.5846 0.0385 0.043 Uiso 1 1 calc R . .
C31 C 0.9154(5) 0.5261(3) 0.0819(2) 0.0446(13) Uani 1 1 d . . .
H31A H 0.9555 0.4637 0.0864 0.067 Uiso 1 1 calc R A .
H31B H 0.8428 0.5305 0.0378 0.067 Uiso 1 1 calc R . .
H31C H 0.8751 0.5384 0.1218 0.067 Uiso 1 1 calc R . .
C32 C 1.1547(5) 0.5871(4) 0.1452(3) 0.0565(15) Uani 1 1 d . . .
H32A H 1.1886 0.5232 0.1480 0.085 Uiso 1 1 calc R A .
H32B H 1.1265 0.6025 0.1884 0.085 Uiso 1 1 calc R . .
H32C H 1.2288 0.6292 0.1400 0.085 Uiso 1 1 calc R . .
C40 C 1.1015(4) 0.7902(3) 0.0656(2) 0.0325(10) Uani 1 1 d . A .
H40A H 1.1728 0.7869 0.1117 0.039 Uiso 1 1 calc R . .
C41 C 1.0537(5) 0.8905(3) 0.0539(3) 0.0426(12) Uani 1 1 d . . .
H41A H 1.1333 0.9299 0.0527 0.064 Uiso 1 1 calc R A .
H41B H 1.0137 0.9104 0.0924 0.064 Uiso 1 1 calc R . .
H41C H 0.9834 0.8957 0.0090 0.064 Uiso 1 1 calc R . .
C42 C 1.1704(5) 0.7578(4) 0.0080(3) 0.0472(13) Uani 1 1 d . . .
H42A H 1.2419 0.8024 0.0035 0.071 Uiso 1 1 calc R A .
H42B H 1.1001 0.7532 -0.0369 0.071 Uiso 1 1 calc R . .
H42C H 1.2132 0.6971 0.0206 0.071 Uiso 1 1 calc R . .
Li1 Li 0.7271(7) 0.8845(5) 0.1348(4) 0.0333(17) Uani 1 1 d D . .
C51 C 0.6232(10) 0.9595(6) 0.2426(5) 0.037(2) Uiso 0.50 1 d PD A 1
H51A H 0.7000 0.9401 0.2828 0.045 Uiso 0.50 1 calc PR A 1
H51B H 0.5450 0.9804 0.2617 0.045 Uiso 0.50 1 calc PR A 1
C52 C 0.6721(9) 1.0397(6) 0.2042(5) 0.037(2) Uiso 0.50 1 d PD A 1
H52A H 0.5953 1.0591 0.1640 0.044 Uiso 0.50 1 calc PR A 1
H52B H 0.6964 1.0929 0.2368 0.044 Uiso 0.50 1 calc PR A 1
N2 N 0.5776(9) 0.8789(6) 0.1951(5) 0.0318(11) Uiso 0.50 1 d PD A 1
N3 N 0.7944(10) 1.0139(6) 0.1779(5) 0.031(4) Uiso 0.50 1 d PD A 1
C53 C 0.4348(11) 0.8989(9) 0.1505(6) 0.037(4) Uiso 0.50 1 d PD A 1
H53A H 0.3702 0.9053 0.1807 0.056 Uiso 0.50 1 calc PR A 1
H53B H 0.4044 0.8480 0.1172 0.056 Uiso 0.50 1 calc PR A 1
H53C H 0.4364 0.9566 0.1244 0.056 Uiso 0.50 1 calc PR A 1
C54 C 0.5788(12) 0.7934(7) 0.2366(6) 0.048(3) Uiso 0.50 1 d PD A 1
H54A H 0.5180 0.8013 0.2686 0.072 Uiso 0.50 1 calc PR A 1
H54B H 0.6737 0.7806 0.2640 0.072 Uiso 0.50 1 calc PR A 1
H54C H 0.5453 0.7416 0.2046 0.072 Uiso 0.50 1 calc PR A 1
C55 C 0.8173(16) 1.0800(10) 0.1237(7) 0.046(4) Uiso 0.50 1 d PD A 1
H55A H 0.8405 1.1411 0.1452 0.069 Uiso 0.50 1 calc PR A 1
H55B H 0.7326 1.0845 0.0854 0.069 Uiso 0.50 1 calc PR A 1
H55C H 0.8940 1.0580 0.1048 0.069 Uiso 0.50 1 calc PR A 1
C56 C 0.9208(12) 1.0057(8) 0.2347(6) 0.046(3) Uiso 0.50 1 d PD A 1
H56A H 0.9415 1.0654 0.2587 0.069 Uiso 0.50 1 calc PR A 1
H56B H 0.9984 0.9875 0.2150 0.069 Uiso 0.50 1 calc PR A 1
H56C H 0.9072 0.9587 0.2684 0.069 Uiso 0.50 1 calc PR A 1
C51A C 0.5867(9) 0.9974(6) 0.2108(5) 0.041(2) Uiso 0.50 1 d PD A 2
H51C H 0.5336 1.0104 0.2463 0.049 Uiso 0.50 1 calc PR A 2
H51D H 0.5454 1.0344 0.1681 0.049 Uiso 0.50 1 calc PR A 2
C52A C 0.7334(9) 1.0252(7) 0.2391(5) 0.041(2) Uiso 0.50 1 d PD A 2
H52C H 0.7374 1.0920 0.2505 0.049 Uiso 0.50 1 calc PR A 2
H52D H 0.7727 0.9908 0.2833 0.049 Uiso 0.50 1 calc PR A 2
N2A N 0.5756(9) 0.8982(5) 0.1927(5) 0.0318(11) Uiso 0.50 1 d PD A 2
N3A N 0.8185(10) 1.0068(6) 0.1887(5) 0.035(4) Uiso 0.50 1 d PD A 2
C53A C 0.4350(12) 0.8723(9) 0.1531(6) 0.042(4) Uiso 0.50 1 d PD A 2
H53D H 0.3694 0.8837 0.1822 0.063 Uiso 0.50 1 calc PR A 2
H53E H 0.4333 0.8065 0.1408 0.063 Uiso 0.50 1 calc PR A 2
H53F H 0.4084 0.9094 0.1100 0.063 Uiso 0.50 1 calc PR A 2
C54A C 0.6094(11) 0.8363(7) 0.2553(5) 0.047(3) Uiso 0.50 1 d PD A 2
H54D H 0.5439 0.8476 0.2844 0.070 Uiso 0.50 1 calc PR A 2
H54E H 0.7043 0.8489 0.2830 0.070 Uiso 0.50 1 calc PR A 2
H54F H 0.6024 0.7716 0.2397 0.070 Uiso 0.50 1 calc PR A 2
C55A C 0.7989(14) 1.0821(8) 0.1364(6) 0.031(4) Uiso 0.50 1 d PD A 2
H55D H 0.8325 1.1403 0.1603 0.047 Uiso 0.50 1 calc PR A 2
H55E H 0.6999 1.0879 0.1129 0.047 Uiso 0.50 1 calc PR A 2
H55F H 0.8511 1.0681 0.1014 0.047 Uiso 0.50 1 calc PR A 2
C56A C 0.9672(11) 1.0061(8) 0.2276(6) 0.046(3) Uiso 0.50 1 d PD A 2
H56D H 0.9897 1.0640 0.2541 0.069 Uiso 0.50 1 calc PR A 2
H56E H 1.0252 1.0003 0.1941 0.069 Uiso 0.50 1 calc PR A 2
H56F H 0.9848 0.9537 0.2604 0.069 Uiso 0.50 1 calc PR A 2

loop_
_atom_site_aniso_label
_atom_site_aniso_U_11
_atom_site_aniso_U_22
_atom_site_aniso_U_33
_atom_site_aniso_U_23
_atom_site_aniso_U_13
_atom_site_aniso_U_12
Te1 0.0348(5) 0.0283(8) 0.0255(3) -0.0034(6) 0.0021(3) 0.0142(5)
Se1 0.0416(5) 0.0323(2) 0.0223(11) 0.0009(11) 0.0142(11) 0.0071(3)
Se1A 0.0348(5) 0.0283(8) 0.0255(3) -0.0034(6) 0.0021(3) 0.0142(5)
Te1A 0.0416(5) 0.0323(2) 0.0223(11) 0.0009(11) 0.0142(11) 0.0071(3)
P1 0.0221(6) 0.0288(6) 0.0213(6) -0.0013(5) 0.0030(5) 0.0028(5)
P2 0.0244(6) 0.0262(6) 0.0225(6) 0.0017(5) 0.0047(5) 0.0055(5)
N1 0.024(2) 0.032(2) 0.0219(19) 0.0007(15) 0.0059(15) 0.0050(15)
C10 0.029(3) 0.044(3) 0.023(2) 0.000(2) -0.0014(19) 0.008(2)
C11 0.059(4) 0.060(3) 0.030(3) 0.014(3) 0.011(2) -0.002(3)
C12 0.043(3) 0.061(3) 0.029(3) -0.007(2) 0.010(2) 0.009(2)
C20 0.030(3) 0.036(3) 0.039(3) -0.009(2) 0.007(2) -0.006(2)
C21 0.028(3) 0.061(3) 0.053(3) -0.012(3) 0.004(2) -0.012(2)
C22 0.038(3) 0.046(3) 0.052(3) 0.003(2) 0.020(2) -0.008(2)
C30 0.038(3) 0.033(3) 0.034(3) 0.003(2) 0.006(2) 0.016(2)
C31 0.066(4) 0.028(3) 0.037(3) 0.003(2) 0.008(2) 0.009(2)
C32 0.054(4) 0.048(3) 0.056(3) 0.011(3) -0.008(3) 0.024(3)
C40 0.024(2) 0.039(3) 0.033(3) 0.004(2) 0.004(2) 0.003(2)
C41 0.043(3) 0.034(3) 0.052(3) -0.001(2) 0.015(2) -0.010(2)
C42 0.034(3) 0.064(3) 0.048(3) 0.006(3) 0.019(2) 0.005(3)
Li1 0.035(4) 0.041(4) 0.025(4) 0.005(3) 0.011(3) 0.007(3)

loop_
_atom_type_symbol
_atom_type_description
_atom_type_scat_dispersion_real
_atom_type_scat_dispersion_imag
_atom_type_scat_source
C C 0.0033 0.0016 'International Tables Vol C Tables 4.2.6.8 and 6.1.1.4'
H H 0.0000 0.0000 'International Tables Vol C Tables 4.2.6.8 and 6.1.1.4'
Li Li -0.0003 0.0001 'International Tables Vol C Tables 4.2.6.8 and 6.1.1.4'
N N 0.0061 0.0033 'International Tables Vol C Tables 4.2.6.8 and 6.1.1.4'
P P 0.1023 0.0942 'International Tables Vol C Tables 4.2.6.8 and 6.1.1.4'
Se Se -0.0929 2.2259 'International Tables Vol C Tables 4.2.6.8 and 6.1.1.4'
Te Te -0.5308 1.6751 'International Tables Vol C Tables 4.2.6.8 and 6.1.1.4'

loop_
_geom_angle_atom_site_label_1
_geom_angle_atom_site_label_2
_geom_angle_atom_site_label_3
_geom_angle
_geom_angle_site_symmetry_1
_geom_angle_site_symmetry_3
_geom_angle_publ_flag
P1 Te1 Li1 98.44(17) . . ?
P2 Se1 Li1 104.3(2) . . ?
P1 Se1A Li1 106.2(4) . . ?
P2 Te1A Li1 97.5(5) . . ?
N1 P1 C10 105.97(19) . . ?
N1 P1 C20 108.21(19) . . ?
C10 P1 C20 105.4(2) . . ?
N1 P1 Se1A 119.2(3) . . ?
C10 P1 Se1A 108.9(3) . . ?
C20 P1 Se1A 108.3(4) . . ?
N1 P1 Te1 120.89(15) . . ?
C10 P1 Te1 105.81(16) . . ?
C20 P1 Te1 109.43(17) . . ?
N1 P2 C40 108.51(19) . . ?
N1 P2 C30 105.49(19) . . ?
C40 P2 C30 105.4(2) . . ?
N1 P2 Se1 120.8(2) . . ?
C40 P2 Se1 108.7(2) . . ?
C30 P2 Se1 106.9(2) . . ?
N1 P2 Te1A 123.3(4) . . ?
C40 P2 Te1A 107.5(5) . . ?
C30 P2 Te1A 105.2(4) . . ?
P2 N1 P1 142.9(2) . . ?
C11 C10 C12 110.5(4) . . ?
C11 C10 P1 111.8(3) . . ?
C12 C10 P1 110.9(3) . . ?
C22 C20 C21 110.8(4) . . ?
C22 C20 P1 111.2(3) . . ?
C21 C20 P1 113.8(3) . . ?
C31 C30 C32 112.4(4) . . ?
C31 C30 P2 110.6(3) . . ?
C32 C30 P2 113.0(3) . . ?
C41 C40 C42 111.0(4) . . ?
C41 C40 P2 110.9(3) . . ?
C42 C40 P2 111.5(3) . . ?
N3 Li1 N2 90.4(4) . . ?
N2A Li1 N3A 85.9(4) . . ?
N3 Li1 Se1 117.6(4) . . ?
N2A Li1 Se1 116.3(4) . . ?
N2 Li1 Se1 109.4(4) . . ?
N3A Li1 Se1 109.9(4) . . ?
N3 Li1 Te1A 114.8(5) . . ?
N2A Li1 Te1A 112.8(4) . . ?
N2 Li1 Te1A 106.1(4) . . ?
N3A Li1 Te1A 107.1(5) . . ?
N3 Li1 Se1A 116.7(4) . . ?
N2A Li1 Se1A 112.4(5) . . ?
N2 Li1 Se1A 113.4(5) . . ?
N3A Li1 Se1A 123.1(5) . . ?
Te1A Li1 Se1A 112.8(3) . . ?
N3 Li1 Te1 112.3(4) . . ?
N2A Li1 Te1 110.5(4) . . ?
N2 Li1 Te1 112.1(4) . . ?
N3A Li1 Te1 118.9(4) . . ?
Se1 Li1 Te1 112.9(3) . . ?
N2 C51 C52 111.8(7) . . ?
N3 C52 C51 111.7(7) . . ?
C54 N2 C51 110.6(8) . . ?
C54 N2 C53 111.0(8) . . ?
C51 N2 C53 108.1(8) . . ?
C54 N2 Li1 115.4(7) . . ?
C51 N2 Li1 99.9(6) . . ?
C53 N2 Li1 111.1(7) . . ?
C56 N3 C52 112.3(8) . . ?
C56 N3 C55 109.9(9) . . ?
C52 N3 C55 111.8(9) . . ?
C56 N3 Li1 111.3(7) . . ?
C52 N3 Li1 99.1(6) . . ?
C55 N3 Li1 112.1(8) . . ?
N2A C51A C52A 111.2(8) . . ?
N3A C52A C51A 112.0(8) . . ?
C53A N2A C51A 112.2(8) . . ?
C53A N2A C54A 105.8(8) . . ?
C51A N2A C54A 113.6(8) . . ?
C53A N2A Li1 113.9(7) . . ?
C51A N2A Li1 101.5(6) . . ?
C54A N2A Li1 110.1(7) . . ?
C55A N3A C52A 109.5(9) . . ?
C55A N3A C56A 107.7(9) . . ?
C52A N3A C56A 108.7(9) . . ?
C55A N3A Li1 107.5(8) . . ?
C52A N3A Li1 103.7(6) . . ?
C56A N3A Li1 119.6(7) . . ?

loop_
_geom_bond_atom_site_label_1
_geom_bond_atom_site_label_2
_geom_bond_distance
_geom_bond_site_symmetry_2
_geom_bond_publ_flag
Te1 P1 2.4016(19) . ?
Te1 Li1 2.724(7) . ?
Se1 P2 2.174(3) . ?
Se1 Li1 2.589(9) . ?
Se1A P1 2.193(6) . ?
Se1A Li1 2.656(13) . ?
Te1A P2 2.370(7) . ?
Te1A Li1 2.638(18) . ?
P1 N1 1.593(3) . ?
P1 C10 1.838(4) . ?
P1 C20 1.839(4) . ?
P2 N1 1.588(3) . ?
P2 C40 1.828(4) . ?
P2 C30 1.832(4) . ?
C10 C11 1.519(6) . ?
C10 C12 1.548(6) . ?
C20 C22 1.531(6) . ?
C20 C21 1.533(6) . ?
C30 C31 1.533(6) . ?
C30 C32 1.535(6) . ?
C40 C41 1.526(6) . ?
C40 C42 1.532(6) . ?
Li1 N3 2.091(10) . ?
Li1 N2A 2.109(10) . ?
Li1 N2 2.118(10) . ?
Li1 N3A 2.140(11) . ?
C51 N2 1.488(8) . ?
C51 C52 1.525(11) . ?
C52 N3 1.482(8) . ?
N2 C54 1.477(11) . ?
N2 C53 1.497(12) . ?
N3 C56 1.460(12) . ?
N3 C55 1.487(12) . ?
C51A N2A 1.475(8) . ?
C51A C52A 1.480(11) . ?
C52A N3A 1.475(8) . ?
N2A C53A 1.467(12) . ?
N2A C54A 1.486(12) . ?
N3A C55A 1.474(12) . ?
N3A C56A 1.484(12) . ?
